data_7152291
loop_
_publ_author_name
'Fornalczyk, Michal'
'Singh, Kuldip'
'Stuart, Alison M.'

_publ_section_title
;
 Enantioselective Reformatsky reaction of ethyl iododifluoroacetate with
 ketones.
;
_journal_issue 16
_journal_name_full 'Organic &amp; biomolecular chemistry'
_journal_page_first 3332
_journal_page_last 3342
_journal_paper_doi 10.1039/c2ob25081k
_journal_volume 10
_journal_year 2012
_chemical_formula_moiety 'C13 H16 F2 O3'
_chemical_formula_sum 'C13 H16 F2 O3'
_chemical_formula_weight 258.26
_chemical_name_systematic
;
?
;
_space_group_IT_number 14
_symmetry_cell_setting monoclinic
_symmetry_space_group_name_Hall '-P 2ybc'
_symmetry_space_group_name_H-M 'P 1 21/c 1'
_atom_sites_solution_hydrogens geom
_atom_sites_solution_primary direct
_atom_sites_solution_secondary difmap
_audit_creation_method SHELXL-97
_cell_angle_alpha 90.00
_cell_angle_beta 106.959(3)
_cell_angle_gamma 90.00
_cell_formula_units_Z 4
_cell_length_a 10.052(2)
_cell_length_b 7.8441(18)
_cell_length_c 17.153(4)
_cell_measurement_reflns_used 762
_cell_measurement_temperature 150(2)
_cell_measurement_theta_max 24.508
_cell_measurement_theta_min 2.754
_cell_volume 1293.7(5)
_computing_cell_refinement 'Bruker SMART'
_computing_data_collection 'Bruker SMART'
_computing_data_reduction 'Bruker SHELXTL'
_computing_molecular_graphics 'Bruker SHELXTL'
_computing_publication_material 'Bruker SHELXTL'
_computing_structure_refinement 'SHELXL-97 (Sheldrick, 1997)'
_computing_structure_solution 'SHELXS-97 (Sheldrick, 1990)'
_diffrn_ambient_temperature 150(2)
_diffrn_measured_fraction_theta_full 1.000
_diffrn_measured_fraction_theta_max 1.000
_diffrn_measurement_device_type 'Bruker Apex 2000 CCD area detector'
_diffrn_measurement_method 'phi and omega scans'
_diffrn_radiation_monochromator graphite
_diffrn_radiation_source 'fine-focus sealed tube'
_diffrn_radiation_type MoK\a
_diffrn_radiation_wavelength 0.71073
_diffrn_reflns_av_R_equivalents 0.1658
_diffrn_reflns_av_sigmaI/netI 0.1138
_diffrn_reflns_limit_h_max 11
_diffrn_reflns_limit_h_min -11
_diffrn_reflns_limit_k_max 9
_diffrn_reflns_limit_k_min -9
_diffrn_reflns_limit_l_max 20
_diffrn_reflns_limit_l_min -20
_diffrn_reflns_number 8916
_diffrn_reflns_theta_full 25.00
_diffrn_reflns_theta_max 25.00
_diffrn_reflns_theta_min 2.12
_exptl_absorpt_coefficient_mu 0.111
_exptl_absorpt_correction_type none
_exptl_crystal_colour colourless
_exptl_crystal_density_diffrn 1.326
_exptl_crystal_density_method 'not measured'
_exptl_crystal_description block
_exptl_crystal_F_000 544
_exptl_crystal_size_max 0.22
_exptl_crystal_size_mid 0.16
_exptl_crystal_size_min 0.13
_refine_diff_density_max 0.270
_refine_diff_density_min -0.199
_refine_diff_density_rms 0.051
_refine_ls_extinction_method none
_refine_ls_goodness_of_fit_ref 1.086
_refine_ls_hydrogen_treatment constr
_refine_ls_matrix_type full
_refine_ls_number_parameters 166
_refine_ls_number_reflns 2286
_refine_ls_number_restraints 0
_refine_ls_restrained_S_all 1.086
_refine_ls_R_factor_all 0.0994
_refine_ls_R_factor_gt 0.0622
_refine_ls_shift/su_max 0.000
_refine_ls_shift/su_mean 0.000
_refine_ls_structure_factor_coef Fsqd
_refine_ls_weighting_details 'calc w=1/[\s^2^(Fo^2^)+(0.0000P)^2^+0.3929P] where P=(Fo^2^+2Fc^2^)/3'
_refine_ls_weighting_scheme calc
_refine_ls_wR_factor_gt 0.1330
_refine_ls_wR_factor_ref 0.1463
_reflns_number_gt 1639
_reflns_number_total 2286
_reflns_threshold_expression >2sigma(I)
_cod_data_source_file c2ob25081k.txt
_cod_data_source_block 08023
_cod_depositor_comments
;
The following automatic conversions were performed:

'_symmetry_cell_setting' value 'Monoclinic' changed to 'monoclinic'
according to /home/saulius/struct/CIF-dictionaries/cif_core.dic
dictionary named 'cif_core.dic' version 2.4.1 from 2010-06-29.

Automatic conversion script
Id: cif_fix_values 1715 2011-07-08 13:25:40Z adriana 
;
_cod_original_cell_volume 1293.8(5)
_cod_original_sg_symbol_H-M P2(1)/c
_cod_database_code 7152291

loop_
_symmetry_equiv_pos_as_xyz
'x, y, z'
'-x, y+1/2, -z+1/2'
'-x, -y, -z'
'x, -y-1/2, z-1/2'

loop_
_atom_site_label
_atom_site_type_symbol
_atom_site_fract_x
_atom_site_fract_y
_atom_site_fract_z
_atom_site_U_iso_or_equiv
_atom_site_adp_type
_atom_site_occupancy
_atom_site_symmetry_multiplicity
_atom_site_calc_flag
_atom_site_refinement_flags
F1 F 0.33144(18) 0.5804(2) 0.19604(10) 0.0367(5) Uani 1 1 d .
F2 F 0.13958(17) 0.5734(2) 0.23020(10) 0.0356(5) Uani 1 1 d .
O1 O 0.2660(2) 0.4516(2) 0.37314(12) 0.0334(5) Uani 1 1 d .
O2 O 0.4615(2) 0.4248(3) 0.33520(12) 0.0346(6) Uani 1 1 d .
O3 O 0.44486(19) 0.8285(3) 0.30524(12) 0.0291(5) Uani 1 1 d .
H3 H 0.4669 0.8565 0.2634 0.044 Uiso 1 1 calc R
C1 C 0.2320(5) 0.3479(5) 0.4962(3) 0.0733(14) Uani 1 1 d .
H1A H 0.2189 0.4665 0.5104 0.110 Uiso 1 1 calc R
H1B H 0.2736 0.2826 0.5461 0.110 Uiso 1 1 calc R
H1C H 0.1417 0.2981 0.4671 0.110 Uiso 1 1 calc R
C2 C 0.3245(4) 0.3425(4) 0.44390(19) 0.0416(9) Uani 1 1 d .
H2A H 0.4184 0.3832 0.4745 0.050 Uiso 1 1 calc R
H2B H 0.3327 0.2240 0.4260 0.050 Uiso 1 1 calc R
C3 C 0.3476(3) 0.4828(4) 0.32687(17) 0.0256(7) Uani 1 1 d .
C4 C 0.2779(3) 0.6103(4) 0.25898(16) 0.0239(6) Uani 1 1 d .
C5 C 0.2994(3) 0.8000(4) 0.28425(16) 0.0225(6) Uani 1 1 d .
C6 C 0.2215(3) 0.9122(4) 0.21200(17) 0.0293(7) Uani 1 1 d .
H6A H 0.2544 0.8850 0.1644 0.035 Uiso 1 1 calc R
H6B H 0.1209 0.8858 0.1973 0.035 Uiso 1 1 calc R
C7 C 0.2429(3) 1.1016(4) 0.2312(2) 0.0402(8) Uani 1 1 d .
H7A H 0.1998 1.1320 0.2737 0.060 Uiso 1 1 calc R
H7B H 0.2001 1.1681 0.1819 0.060 Uiso 1 1 calc R
H7C H 0.3428 1.1265 0.2504 0.060 Uiso 1 1 calc R
C8 C 0.2532(3) 0.8292(3) 0.36011(16) 0.0211(6) Uani 1 1 d .
C9 C 0.1133(3) 0.8298(4) 0.35667(18) 0.0284(7) Uani 1 1 d .
H9 H 0.0445 0.8183 0.3055 0.034 Uiso 1 1 calc R
C10 C 0.0736(3) 0.8470(4) 0.4263(2) 0.0339(8) Uani 1 1 d .
H10 H -0.0225 0.8472 0.4227 0.041 Uiso 1 1 calc R
C11 C 0.1712(3) 0.8638(4) 0.50147(18) 0.0319(8) Uani 1 1 d .
H11 H 0.1431 0.8733 0.5496 0.038 Uiso 1 1 calc R
C12 C 0.3106(3) 0.8667(4) 0.50570(18) 0.0308(7) Uani 1 1 d .
H12 H 0.3789 0.8797 0.5570 0.037 Uiso 1 1 calc R
C13 C 0.3512(3) 0.8507(3) 0.43551(17) 0.0246(7) Uani 1 1 d .
H13 H 0.4472 0.8545 0.4390 0.030 Uiso 1 1 calc R

loop_
_atom_site_aniso_label
_atom_site_aniso_U_11
_atom_site_aniso_U_22
_atom_site_aniso_U_33
_atom_site_aniso_U_23
_atom_site_aniso_U_13
_atom_site_aniso_U_12
F1 0.0502(12) 0.0392(11) 0.0256(9) -0.0007(8) 0.0188(9) 0.0098(8)
F2 0.0288(10) 0.0351(10) 0.0374(10) -0.0051(8) 0.0011(8) -0.0051(8)
O1 0.0404(13) 0.0291(11) 0.0376(13) 0.0075(10) 0.0221(11) 0.0070(9)
O2 0.0306(13) 0.0410(13) 0.0352(13) 0.0076(10) 0.0145(10) 0.0090(10)
O3 0.0199(11) 0.0420(13) 0.0275(11) 0.0035(10) 0.0102(9) -0.0039(9)
C1 0.113(4) 0.062(3) 0.071(3) 0.027(2) 0.068(3) 0.024(3)
C2 0.063(2) 0.0354(19) 0.0310(19) 0.0146(15) 0.0217(17) 0.0079(17)
C3 0.0332(18) 0.0211(16) 0.0249(16) -0.0028(12) 0.0122(14) -0.0016(13)
C4 0.0204(15) 0.0314(16) 0.0217(15) -0.0036(12) 0.0089(12) 0.0009(12)
C5 0.0156(15) 0.0288(16) 0.0238(15) 0.0001(12) 0.0069(12) -0.0027(12)
C6 0.0282(17) 0.0348(17) 0.0250(16) 0.0062(13) 0.0078(13) 0.0012(13)
C7 0.046(2) 0.0304(18) 0.042(2) 0.0097(15) 0.0098(17) 0.0078(15)
C8 0.0220(15) 0.0177(14) 0.0228(15) 0.0005(12) 0.0055(12) 0.0014(11)
C9 0.0260(17) 0.0327(17) 0.0268(16) -0.0004(13) 0.0080(13) 0.0058(13)
C10 0.0271(17) 0.0392(19) 0.0397(19) 0.0008(15) 0.0166(15) 0.0052(14)
C11 0.0374(19) 0.0379(18) 0.0247(17) 0.0016(14) 0.0157(15) 0.0070(14)
C12 0.0345(18) 0.0330(18) 0.0208(16) 0.0008(13) 0.0016(14) -0.0010(14)
C13 0.0237(16) 0.0274(16) 0.0226(15) 0.0028(12) 0.0066(13) 0.0008(12)

loop_
_atom_type_symbol
_atom_type_description
_atom_type_scat_dispersion_real
_atom_type_scat_dispersion_imag
_atom_type_scat_source
C C 0.0033 0.0016 'International Tables Vol C Tables 4.2.6.8 and 6.1.1.4'
H H 0.0000 0.0000 'International Tables Vol C Tables 4.2.6.8 and 6.1.1.4'
O O 0.0106 0.0060 'International Tables Vol C Tables 4.2.6.8 and 6.1.1.4'
F F 0.0171 0.0103 'International Tables Vol C Tables 4.2.6.8 and 6.1.1.4'

loop_
_geom_angle_atom_site_label_1
_geom_angle_atom_site_label_2
_geom_angle_atom_site_label_3
_geom_angle
C3 O1 C2 116.0(2)
C5 O3 H3 109.5
C2 C1 H1A 109.5
C2 C1 H1B 109.5
H1A C1 H1B 109.5
C2 C1 H1C 109.5
H1A C1 H1C 109.5
H1B C1 H1C 109.5
O1 C2 C1 108.5(3)
O1 C2 H2A 110.0
C1 C2 H2A 110.0
O1 C2 H2B 110.0
C1 C2 H2B 110.0
H2A C2 H2B 108.4
O2 C3 O1 126.6(3)
O2 C3 C4 122.9(2)
O1 C3 C4 110.5(2)
F1 C4 F2 105.9(2)
F1 C4 C3 106.9(2)
F2 C4 C3 109.1(2)
F1 C4 C5 109.4(2)
F2 C4 C5 110.5(2)
C3 C4 C5 114.6(2)
O3 C5 C8 108.0(2)
O3 C5 C6 111.1(2)
C8 C5 C6 113.1(2)
O3 C5 C4 105.8(2)
C8 C5 C4 109.4(2)
C6 C5 C4 109.2(2)
C7 C6 C5 112.2(2)
C7 C6 H6A 109.2
C5 C6 H6A 109.2
C7 C6 H6B 109.2
C5 C6 H6B 109.2
H6A C6 H6B 107.9
C6 C7 H7A 109.5
C6 C7 H7B 109.5
H7A C7 H7B 109.5
C6 C7 H7C 109.5
H7A C7 H7C 109.5
H7B C7 H7C 109.5
C13 C8 C9 118.2(2)
C13 C8 C5 120.3(2)
C9 C8 C5 121.5(2)
C10 C9 C8 120.7(3)
C10 C9 H9 119.6
C8 C9 H9 119.6
C9 C10 C11 120.9(3)
C9 C10 H10 119.5
C11 C10 H10 119.5
C10 C11 C12 119.0(3)
C10 C11 H11 120.5
C12 C11 H11 120.5
C11 C12 C13 120.3(3)
C11 C12 H12 119.9
C13 C12 H12 119.9
C12 C13 C8 120.8(3)
C12 C13 H13 119.6
C8 C13 H13 119.6

loop_
_geom_bond_atom_site_label_1
_geom_bond_atom_site_label_2
_geom_bond_distance
F1 C4 1.360(3)
F2 C4 1.364(3)
O1 C3 1.320(3)
O1 C2 1.461(4)
O2 C3 1.201(3)
O3 C5 1.417(3)
O3 H3 0.8400
C1 C2 1.469(4)
C1 H1A 0.9800
C1 H1B 0.9800
C1 H1C 0.9800
C2 H2A 0.9900
C2 H2B 0.9900
C3 C4 1.540(4)
C4 C5 1.547(4)
C5 C8 1.522(4)
C5 C6 1.536(4)
C6 C7 1.524(4)
C6 H6A 0.9900
C6 H6B 0.9900
C7 H7A 0.9800
C7 H7B 0.9800
C7 H7C 0.9800
C8 C13 1.389(4)
C8 C9 1.390(4)
C9 C10 1.372(4)
C9 H9 0.9500
C10 C11 1.380(4)
C10 H10 0.9500
C11 C12 1.382(4)
C11 H11 0.9500
C12 C13 1.385(4)
C12 H12 0.9500
C13 H13 0.9500

loop_
_geom_hbond_atom_site_label_D
_geom_hbond_atom_site_label_H
_geom_hbond_atom_site_label_A
_geom_hbond_distance_DH
_geom_hbond_distance_HA
_geom_hbond_distance_DA
_geom_hbond_angle_DHA
_geom_hbond_site_symmetry_A
O3 H3 O2 0.84 2.09 2.930(3) 175.4 2_655

loop_
_geom_torsion_atom_site_label_1
_geom_torsion_atom_site_label_2
_geom_torsion_atom_site_label_3
_geom_torsion_atom_site_label_4
_geom_torsion
C3 O1 C2 C1 169.4(3)
C2 O1 C3 O2 3.5(4)
C2 O1 C3 C4 -175.4(2)
O2 C3 C4 F1 27.4(4)
O1 C3 C4 F1 -153.6(2)
O2 C3 C4 F2 141.5(3)
O1 C3 C4 F2 -39.5(3)
O2 C3 C4 C5 -94.0(3)
O1 C3 C4 C5 84.9(3)
F1 C4 C5 O3 -58.1(3)
F2 C4 C5 O3 -174.32(19)
C3 C4 C5 O3 62.0(3)
F1 C4 C5 C8 -174.2(2)
F2 C4 C5 C8 69.6(3)
C3 C4 C5 C8 -54.1(3)
F1 C4 C5 C6 61.5(3)
F2 C4 C5 C6 -54.7(3)
C3 C4 C5 C6 -178.4(2)
O3 C5 C6 C7 -61.3(3)
C8 C5 C6 C7 60.3(3)
C4 C5 C6 C7 -177.6(2)
O3 C5 C8 C13 -9.5(3)
C6 C5 C8 C13 -132.9(3)
C4 C5 C8 C13 105.2(3)
O3 C5 C8 C9 172.6(2)
C6 C5 C8 C9 49.2(3)
C4 C5 C8 C9 -72.7(3)
C13 C8 C9 C10 -1.6(4)
C5 C8 C9 C10 176.4(3)
C8 C9 C10 C11 -0.1(4)
C9 C10 C11 C12 1.3(4)
C10 C11 C12 C13 -0.8(4)
C11 C12 C13 C8 -0.9(4)
C9 C8 C13 C12 2.1(4)
C5 C8 C13 C12 -175.9(3)
